data_4317955
loop_
_publ_author_name
'Timothy J. Boyle'
'Todd M. Alam'
'Mark A. Rodriguez'
'Cecilia A. Zechmann'

_publ_section_title
;
 Hydrolysis of Tin(II) Neo-pentoxide: Syntheses, Characterization, and
 X-ray Structures of [Sn(ONep)2]\\infty, Sn5(\m3-O)2(\m-ONep)6, and
 Sn6(\m3-O)4(\m-ONep)4 Where ONep = OCH2CMe3
;
_journal_name_full 'Inorganic Chemistry'
_journal_page_first 2574
_journal_page_last 2582
_journal_paper_doi 10.1021/ic011247f
_journal_volume 41
_journal_year 2002
_chemical_formula_sum 'C20 H44 O8 Sn6'
_chemical_formula_weight 1124.69
_chemical_name_common Sn6(O)4(ONep)4
_chemical_name_systematic
;
   ?
;
_space_group_IT_number 18
_symmetry_cell_setting orthorhombic
_symmetry_space_group_name_Hall 'P 2 2ab'
_symmetry_space_group_name_H-M 'P 21 21 2'
_atom_sites_solution_hydrogens geom
_atom_sites_solution_primary direct
_atom_sites_solution_secondary difmap
_audit_creation_method SHELXL-97
_cell_angle_alpha 90.00
_cell_angle_beta 90.00
_cell_angle_gamma 90.00
_cell_formula_units_Z 8
_cell_length_a 23.777(3)
_cell_length_b 23.961(3)
_cell_length_c 11.985(2)
_cell_measurement_temperature 168(2)
_cell_volume 6828.1(17)
_computing_cell_refinement 'Bruker SMART'
_computing_data_collection 'Bruker SMART'
_computing_data_reduction 'Bruker SHELXTL'
_computing_molecular_graphics 'Bruker SHELXTL'
_computing_publication_material 'Bruker SHELXTL'
_computing_structure_refinement 'SHELXL-97 (Sheldrick, 1997)'
_computing_structure_solution 'SHELXS-97 (Sheldrick, 1990)'
_diffrn_ambient_temperature 168(2)
_diffrn_measured_fraction_theta_full 0.999
_diffrn_measured_fraction_theta_max 0.999
_diffrn_measurement_device_type 'CCD area detector'
_diffrn_measurement_method 'phi and omega scans'
_diffrn_radiation_monochromator graphite
_diffrn_radiation_source 'fine-focus sealed tube'
_diffrn_radiation_type MoK\a
_diffrn_radiation_wavelength 0.71073
_diffrn_reflns_av_R_equivalents 0.0254
_diffrn_reflns_av_sigmaI/netI 0.0240
_diffrn_reflns_limit_h_max 23
_diffrn_reflns_limit_h_min -26
_diffrn_reflns_limit_k_max 25
_diffrn_reflns_limit_k_min -26
_diffrn_reflns_limit_l_max 12
_diffrn_reflns_limit_l_min -13
_diffrn_reflns_number 31180
_diffrn_reflns_theta_full 23.28
_diffrn_reflns_theta_max 23.28
_diffrn_reflns_theta_min 1.70
_exptl_absorpt_coefficient_mu 4.356
_exptl_absorpt_correction_type SADABS
_exptl_crystal_colour colorless
_exptl_crystal_density_diffrn 2.188
_exptl_crystal_density_method 'not measured'
_exptl_crystal_description 'trucnated r'
_exptl_crystal_F_000 4224
_exptl_crystal_size_max 0.4mm
_exptl_crystal_size_min 0.6mm
_refine_diff_density_max 1.100
_refine_diff_density_min -0.765
_refine_diff_density_rms 0.090
_refine_ls_abs_structure_details 'Flack H D (1983), Acta Cryst. A39, 876-881'
_refine_ls_abs_structure_Flack -0.02(3)
_refine_ls_extinction_method none
_refine_ls_goodness_of_fit_ref 1.019
_refine_ls_hydrogen_treatment mixed
_refine_ls_matrix_type full
_refine_ls_number_parameters 637
_refine_ls_number_reflns 9832
_refine_ls_number_restraints 0
_refine_ls_restrained_S_all 1.019
_refine_ls_R_factor_all 0.0255
_refine_ls_R_factor_gt 0.0228
_refine_ls_shift/su_max 0.069
_refine_ls_shift/su_mean 0.003
_refine_ls_structure_factor_coef Fsqd
_refine_ls_weighting_details 'calc w=1/[\s^2^(Fo^2^)+(0.0321P)^2^+6.1841P] where P=(Fo^2^+2Fc^2^)/3'
_refine_ls_weighting_scheme calc
_refine_ls_wR_factor_gt 0.0549
_refine_ls_wR_factor_ref 0.0561
_reflns_number_gt 9245
_reflns_number_total 9832
_reflns_threshold_expression >2sigma(I)
_cod_data_source_file ic011247f_3.cif
_cod_data_source_block tjb046z
_cod_depositor_comments
;
The following automatic conversions were performed:

'_symmetry_cell_setting' value 'Orthorhombic' changed to
'orthorhombic' according to the built-in table from CIF Core
dictionary named 'cif_core.dic' version 2.4.1 from 2010-06-29.

Automatic conversion script
Id: cif_fix_values 1646 2011-03-28 12:23:43Z adriana 
;
_cod_original_cell_volume 6828.0(15)
_cod_original_sg_symbol_H-M 'P 21 21 21'
_cod_database_code 4317955

loop_
_symmetry_equiv_pos_as_xyz
'x, y, z'
'-x, -y, z'
'-x+1/2, y+1/2, -z'
'x+1/2, -y+1/2, -z'

loop_
_atom_site_label
_atom_site_type_symbol
_atom_site_fract_x
_atom_site_fract_y
_atom_site_fract_z
_atom_site_U_iso_or_equiv
_atom_site_adp_type
_atom_site_occupancy
_atom_site_symmetry_multiplicity
_atom_site_calc_flag
_atom_site_refinement_flags
_atom_site_disorder_assembly
_atom_site_disorder_group
Sn1 Sn 0.567831(18) 0.950654(17) 0.77037(4) 0.03430(11) Uani 1 1 d . . .
Sn2 Sn 0.61455(2) 0.754009(19) 0.65839(4) 0.04587(13) Uani 1 1 d . . .
Sn3 Sn 0.63101(2) 0.833645(19) 0.90489(4) 0.03715(11) Uani 1 1 d . . .
Sn4 Sn 0.693742(18) 0.88340(2) 0.66684(4) 0.03728(11) Uani 1 1 d . . .
Sn5 Sn 0.499000(19) 0.82566(2) 0.75405(4) 0.03981(11) Uani 1 1 d . . .
Sn6 Sn 0.57330(2) 0.87726(2) 0.51128(4) 0.03964(12) Uani 1 1 d . . .
Sn7 Sn 0.815838(19) 0.892211(19) 0.39967(4) 0.03657(11) Uani 1 1 d . . .
Sn8 Sn 0.86312(2) 0.817480(18) 0.16976(4) 0.04023(12) Uani 1 1 d . . .
Sn9 Sn 0.74214(2) 0.90831(2) 0.14800(4) 0.04277(12) Uani 1 1 d . . .
Sn10 Sn 0.82455(2) 1.018723(18) 0.23727(4) 0.04069(12) Uani 1 1 d . . .
Sn11 Sn 0.941790(18) 0.93530(2) 0.26724(4) 0.04015(12) Uani 1 1 d . . .
Sn12 Sn 0.87065(2) 0.934388(19) 0.00526(4) 0.03920(12) Uani 1 1 d . . .
O1 O 0.63806(17) 0.90167(17) 0.7977(3) 0.0340(10) Uani 1 1 d . . .
O2 O 0.53389(16) 0.89195(17) 0.6622(3) 0.0322(10) Uani 1 1 d . . .
O3 O 0.63608(19) 0.82995(18) 0.5877(3) 0.0393(11) Uani 1 1 d . . .
O4 O 0.57751(19) 0.79273(17) 0.7953(4) 0.0385(11) Uani 1 1 d . . .
O5 O 0.53000(17) 0.89079(18) 0.8884(3) 0.0350(10) Uani 1 1 d . . .
O6 O 0.5303(2) 0.7761(2) 0.5988(4) 0.0555(14) Uani 1 1 d . . .
O7 O 0.6960(2) 0.8051(2) 0.7879(4) 0.0485(12) Uani 1 1 d . . .
O8 O 0.63044(18) 0.94233(18) 0.5736(4) 0.0431(11) Uani 1 1 d . . .
O9 O 0.88411(18) 0.87229(17) 0.2975(3) 0.0352(10) Uani 1 1 d . . .
O10 O 0.81668(19) 0.87839(18) 0.0829(3) 0.0391(11) Uani 1 1 d . . .
O11 O 0.78185(17) 0.94609(17) 0.2835(4) 0.0356(10) Uani 1 1 d . . .
O12 O 0.88809(18) 0.97453(17) 0.1551(4) 0.0368(10) Uani 1 1 d . . .
O13 O 0.7782(2) 0.83024(18) 0.2830(4) 0.0436(12) Uani 1 1 d . . .
O14 O 0.9311(2) 0.87279(19) 0.0812(4) 0.0523(13) Uani 1 1 d . . .
O15 O 0.7748(2) 0.9885(2) 0.0779(5) 0.0632(16) Uani 1 1 d . . .
O16 O 0.88412(19) 0.9807(2) 0.3811(4) 0.0492(13) Uani 1 1 d . . .
C1 C 0.4877(3) 0.9101(3) 0.9631(6) 0.0436(17) Uani 1 1 d . . .
H1A H 0.4511 0.9006 0.9326 0.052 Uiso 1 1 calc R . .
H1B H 0.4899 0.9505 0.9674 0.052 Uiso 1 1 calc R . .
C2 C 0.4919(3) 0.8865(3) 1.0795(6) 0.0462(18) Uani 1 1 d . . .
C3 C 0.4385(4) 0.9078(4) 1.1437(7) 0.073(3) Uani 1 1 d . . .
H3A H 0.4402 0.8955 1.2198 0.110 Uiso 1 1 calc R . .
H3B H 0.4053 0.8930 1.1089 0.110 Uiso 1 1 calc R . .
H3C H 0.4373 0.9478 1.1414 0.110 Uiso 1 1 calc R . .
C4 C 0.4884(4) 0.8231(3) 1.0745(7) 0.078(3) Uani 1 1 d . . .
H4A H 0.5203 0.8087 1.0348 0.117 Uiso 1 1 calc R . .
H4B H 0.4545 0.8123 1.0366 0.117 Uiso 1 1 calc R . .
H4C H 0.4880 0.8083 1.1489 0.117 Uiso 1 1 calc R . .
C5 C 0.5436(4) 0.9061(5) 1.1372(8) 0.088(3) Uani 1 1 d . . .
H5A H 0.5759 0.8975 1.0923 0.132 Uiso 1 1 calc R . .
H5B H 0.5468 0.8877 1.2081 0.132 Uiso 1 1 calc R . .
H5C H 0.5414 0.9457 1.1485 0.132 Uiso 1 1 calc R . .
C6 C 0.4946(4) 0.7287(4) 0.5656(7) 0.071(3) Uani 1 1 d . . .
H6A H 0.4647 0.7244 0.6200 0.085 Uiso 1 1 calc R . .
H6B H 0.5171 0.6949 0.5670 0.085 Uiso 1 1 calc R . .
C7 C 0.4695(3) 0.7349(3) 0.4539(6) 0.0455(18) Uani 1 1 d . . .
C8 C 0.4322(4) 0.7864(4) 0.4477(11) 0.105(4) Uani 1 1 d . . .
H8A H 0.4013 0.7824 0.4985 0.158 Uiso 1 1 calc R . .
H8B H 0.4181 0.7906 0.3731 0.158 Uiso 1 1 calc R . .
H8C H 0.4538 0.8188 0.4675 0.158 Uiso 1 1 calc R . .
C9 C 0.5177(4) 0.7377(4) 0.3682(8) 0.085(3) Uani 1 1 d . . .
H9A H 0.5374 0.7724 0.3764 0.127 Uiso 1 1 calc R . .
H9B H 0.5025 0.7351 0.2942 0.127 Uiso 1 1 calc R . .
H9C H 0.5432 0.7073 0.3807 0.127 Uiso 1 1 calc R . .
C10 C 0.4363(4) 0.6825(4) 0.4275(8) 0.086(3) Uani 1 1 d . . .
H10A H 0.4598 0.6504 0.4385 0.128 Uiso 1 1 calc R . .
H10B H 0.4239 0.6837 0.3513 0.128 Uiso 1 1 calc R . .
H10C H 0.4043 0.6803 0.4760 0.128 Uiso 1 1 calc R . .
C11 C 0.7523(4) 0.7950(4) 0.8329(7) 0.065(2) Uani 1 1 d . . .
H11A H 0.7502 0.7934 0.9136 0.078 Uiso 1 1 calc R . .
H11B H 0.7765 0.8261 0.8131 0.078 Uiso 1 1 calc R . .
C12 C 0.7778(3) 0.7424(3) 0.7909(6) 0.0476(19) Uani 1 1 d . . .
C13 C 0.7813(4) 0.7428(4) 0.6628(7) 0.069(3) Uani 1 1 d . . .
H13A H 0.7445 0.7488 0.6321 0.103 Uiso 1 1 calc R . .
H13B H 0.7957 0.7076 0.6373 0.103 Uiso 1 1 calc R . .
H13C H 0.8060 0.7722 0.6391 0.103 Uiso 1 1 calc R . .
C14 C 0.8370(4) 0.7364(5) 0.8409(9) 0.101(4) Uani 1 1 d . . .
H14A H 0.8608 0.7653 0.8121 0.151 Uiso 1 1 calc R . .
H14B H 0.8522 0.7006 0.8211 0.151 Uiso 1 1 calc R . .
H14C H 0.8349 0.7395 0.9206 0.151 Uiso 1 1 calc R . .
C15 C 0.7440(5) 0.6926(4) 0.8278(9) 0.099(4) Uani 1 1 d . . .
H15A H 0.7463 0.6890 0.9074 0.148 Uiso 1 1 calc R . .
H15B H 0.7588 0.6596 0.7934 0.148 Uiso 1 1 calc R . .
H15C H 0.7055 0.6975 0.8060 0.148 Uiso 1 1 calc R . .
C16 C 0.6576(3) 0.9750(3) 0.4875(7) 0.057(2) Uani 1 1 d . . .
H16A H 0.6531 0.9561 0.4165 0.069 Uiso 1 1 calc R . .
H16B H 0.6975 0.9770 0.5035 0.069 Uiso 1 1 calc R . .
C17 C 0.6346(3) 1.0341(3) 0.4769(6) 0.0472(18) Uani 1 1 d . . .
C18 C 0.6650(3) 1.0621(4) 0.3802(7) 0.066(2) Uani 1 1 d . . .
H18A H 0.7046 1.0634 0.3956 0.098 Uiso 1 1 calc R . .
H18B H 0.6510 1.0994 0.3710 0.098 Uiso 1 1 calc R . .
H18C H 0.6586 1.0413 0.3130 0.098 Uiso 1 1 calc R . .
C19 C 0.5720(3) 1.0327(3) 0.4566(8) 0.061(2) Uani 1 1 d . . .
H19A H 0.5644 1.0142 0.3872 0.092 Uiso 1 1 calc R . .
H19B H 0.5578 1.0702 0.4535 0.092 Uiso 1 1 calc R . .
H19C H 0.5539 1.0130 0.5163 0.092 Uiso 1 1 calc R . .
C20 C 0.6478(4) 1.0665(4) 0.5817(8) 0.072(3) Uani 1 1 d . . .
H20A H 0.6251 1.0528 0.6420 0.108 Uiso 1 1 calc R . .
H20B H 0.6398 1.1053 0.5698 0.108 Uiso 1 1 calc R . .
H20C H 0.6868 1.0621 0.6001 0.108 Uiso 1 1 calc R . .
C21 C 0.7561(6) 0.7816(5) 0.3332(7) 0.133(6) Uani 1 1 d . . .
H21A H 0.7878 0.7574 0.3492 0.159 Uiso 1 1 calc R . .
H21B H 0.7406 0.7928 0.4047 0.159 Uiso 1 1 calc R . .
C22 C 0.7154(3) 0.7487(3) 0.2809(6) 0.0487(19) Uani 1 1 d . . .
C23 C 0.6607(5) 0.7879(5) 0.2848(10) 0.111(4) Uani 1 1 d . . .
H23A H 0.6460 0.7886 0.3594 0.167 Uiso 1 1 calc R . .
H23B H 0.6326 0.7734 0.2349 0.167 Uiso 1 1 calc R . .
H23C H 0.6707 0.8251 0.2624 0.167 Uiso 1 1 calc R . .
C24 C 0.6962(5) 0.6986(4) 0.3379(8) 0.113(5) Uani 1 1 d . . .
H24A H 0.7202 0.6679 0.3186 0.169 Uiso 1 1 calc R . .
H24B H 0.6583 0.6904 0.3156 0.169 Uiso 1 1 calc R . .
H24C H 0.6974 0.7045 0.4171 0.169 Uiso 1 1 calc R . .
C25 C 0.7247(3) 0.7390(3) 0.1570(6) 0.0489(19) Uani 1 1 d . . .
H25A H 0.7298 0.7742 0.1202 0.073 Uiso 1 1 calc R . .
H25B H 0.6927 0.7202 0.1261 0.073 Uiso 1 1 calc R . .
H25C H 0.7577 0.7165 0.1466 0.073 Uiso 1 1 calc R . .
C26 C 0.9678(3) 0.8443(3) 0.0035(8) 0.062(2) Uani 1 1 d . . .
H26A H 0.9517 0.8476 -0.0706 0.074 Uiso 1 1 calc R . .
H26B H 0.9681 0.8049 0.0225 0.074 Uiso 1 1 calc R . .
C27 C 1.0263(3) 0.8639(3) -0.0010(6) 0.0408(16) Uani 1 1 d . . .
C28 C 1.0587(4) 0.8321(3) -0.0897(8) 0.074(3) Uani 1 1 d . . .
H28A H 1.0650 0.7945 -0.0650 0.111 Uiso 1 1 calc R . .
H28B H 1.0942 0.8500 -0.1027 0.111 Uiso 1 1 calc R . .
H28C H 1.0373 0.8316 -0.1578 0.111 Uiso 1 1 calc R . .
C29 C 1.0303(4) 0.9255(3) -0.0218(8) 0.066(2) Uani 1 1 d . . .
H29A H 1.0123 0.9344 -0.0913 0.098 Uiso 1 1 calc R . .
H29B H 1.0691 0.9364 -0.0249 0.098 Uiso 1 1 calc R . .
H29C H 1.0119 0.9452 0.0377 0.098 Uiso 1 1 calc R . .
C30 C 1.0545(4) 0.8516(4) 0.1103(7) 0.081(3) Uani 1 1 d . . .
H30A H 1.0333 0.8686 0.1694 0.122 Uiso 1 1 calc R . .
H30B H 1.0920 0.8664 0.1100 0.122 Uiso 1 1 calc R . .
H30C H 1.0560 0.8119 0.1217 0.122 Uiso 1 1 calc R . .
C31 C 0.7299(4) 1.0303(4) 0.0443(7) 0.066(2) Uani 1 1 d . . .
H31A H 0.6931 1.0131 0.0490 0.079 Uiso 1 1 calc R . .
H31B H 0.7306 1.0619 0.0949 0.079 Uiso 1 1 calc R . .
C32 C 0.7402(3) 1.0495(3) -0.0701(6) 0.0434(17) Uani 1 1 d . . .
C33 C 0.7410(4) 1.0007(4) -0.1552(8) 0.085(3) Uani 1 1 d . . .
H33A H 0.7729 0.9772 -0.1409 0.127 Uiso 1 1 calc R . .
H33B H 0.7434 1.0154 -0.2295 0.127 Uiso 1 1 calc R . .
H33C H 0.7071 0.9792 -0.1477 0.127 Uiso 1 1 calc R . .
C34 C 0.7963(3) 1.0810(3) -0.0770(7) 0.058(2) Uani 1 1 d . . .
H34A H 0.7950 1.1130 -0.0290 0.087 Uiso 1 1 calc R . .
H34B H 0.8027 1.0928 -0.1525 0.087 Uiso 1 1 calc R . .
H34C H 0.8263 1.0568 -0.0539 0.087 Uiso 1 1 calc R . .
C35 C 0.6926(4) 1.0898(4) -0.1039(9) 0.080(3) Uani 1 1 d . . .
H35A H 0.6569 1.0734 -0.0861 0.120 Uiso 1 1 calc R . .
H35B H 0.6945 1.0969 -0.1827 0.120 Uiso 1 1 calc R . .
H35C H 0.6967 1.1243 -0.0640 0.120 Uiso 1 1 calc R . .
C36 C 0.9088(4) 1.0242(5) 0.4497(9) 0.103(4) Uani 1 1 d . . .
H36A H 0.9487 1.0166 0.4570 0.124 Uiso 1 1 calc R . .
H36B H 0.9051 1.0594 0.4104 0.124 Uiso 1 1 calc R . .
C37 C 0.8855(3) 1.0310(3) 0.5605(6) 0.0491(19) Uani 1 1 d . . .
C38 C 0.9158(4) 1.0741(5) 0.6263(12) 0.135(6) Uani 1 1 d . . .
H38A H 0.9548 1.0640 0.6324 0.203 Uiso 1 1 calc R . .
H38B H 0.8996 1.0765 0.6995 0.203 Uiso 1 1 calc R . .
H38C H 0.9126 1.1095 0.5896 0.203 Uiso 1 1 calc R . .
C39 C 0.8964(6) 0.9767(5) 0.6281(10) 0.119(4) Uani 1 1 d . . .
H39A H 0.8707 0.9482 0.6043 0.178 Uiso 1 1 calc R . .
H39B H 0.8910 0.9840 0.7062 0.178 Uiso 1 1 calc R . .
H39C H 0.9344 0.9644 0.6157 0.178 Uiso 1 1 calc R . .
C40 C 0.8237(3) 1.0403(4) 0.5595(7) 0.067(3) Uani 1 1 d . . .
H40A H 0.8152 1.0723 0.5143 0.101 Uiso 1 1 calc R . .
H40B H 0.8108 1.0466 0.6343 0.101 Uiso 1 1 calc R . .
H40C H 0.8053 1.0080 0.5291 0.101 Uiso 1 1 calc R . .

loop_
_atom_site_aniso_label
_atom_site_aniso_U_11
_atom_site_aniso_U_22
_atom_site_aniso_U_33
_atom_site_aniso_U_23
_atom_site_aniso_U_13
_atom_site_aniso_U_12
Sn1 0.0340(2) 0.0325(2) 0.0364(2) 0.0006(2) 0.0036(2) 0.00495(19)
Sn2 0.0599(3) 0.0361(3) 0.0416(3) -0.0087(2) 0.0025(2) 0.0061(2)
Sn3 0.0422(3) 0.0416(3) 0.0277(2) 0.0028(2) 0.0005(2) 0.0056(2)
Sn4 0.0302(2) 0.0454(3) 0.0363(2) 0.0035(2) 0.0076(2) 0.0059(2)
Sn5 0.0367(2) 0.0480(3) 0.0347(3) -0.0005(2) 0.0026(2) -0.0086(2)
Sn6 0.0418(3) 0.0508(3) 0.0264(2) 0.0031(2) -0.0006(2) 0.0026(2)
Sn7 0.0409(3) 0.0384(3) 0.0304(2) 0.0000(2) 0.0058(2) -0.0025(2)
Sn8 0.0491(3) 0.0306(2) 0.0409(3) -0.0056(2) 0.0049(2) -0.0061(2)
Sn9 0.0374(3) 0.0439(3) 0.0470(3) 0.0017(2) -0.0062(2) -0.0108(2)
Sn10 0.0504(3) 0.0274(2) 0.0442(3) -0.0029(2) 0.0042(2) -0.0036(2)
Sn11 0.0316(2) 0.0481(3) 0.0408(3) -0.0071(2) 0.0011(2) -0.0085(2)
Sn12 0.0458(3) 0.0403(3) 0.0315(3) 0.0035(2) 0.0039(2) -0.0070(2)
O1 0.031(2) 0.040(2) 0.031(2) 0.0028(19) 0.0023(19) 0.0004(19)
O2 0.026(2) 0.040(2) 0.031(2) 0.002(2) 0.0008(19) -0.0003(18)
O3 0.044(3) 0.043(3) 0.031(2) -0.003(2) 0.001(2) 0.008(2)
O4 0.046(3) 0.034(2) 0.035(2) -0.005(2) 0.002(2) -0.001(2)
O5 0.036(2) 0.038(2) 0.032(2) 0.004(2) 0.009(2) 0.002(2)
O6 0.065(4) 0.048(3) 0.054(3) -0.010(3) -0.008(3) -0.007(3)
O7 0.042(3) 0.064(3) 0.039(3) 0.005(2) 0.001(2) 0.023(2)
O8 0.035(3) 0.044(3) 0.051(3) 0.018(2) 0.009(2) -0.001(2)
O9 0.037(2) 0.034(2) 0.035(2) -0.0022(19) -0.0006(19) -0.0007(19)
O10 0.043(3) 0.045(3) 0.030(2) -0.001(2) 0.003(2) -0.013(2)
O11 0.030(2) 0.035(2) 0.042(3) 0.002(2) -0.0030(19) -0.0003(19)
O12 0.039(3) 0.035(2) 0.036(2) -0.003(2) 0.008(2) -0.009(2)
O13 0.053(3) 0.041(3) 0.037(3) -0.001(2) 0.008(2) -0.025(2)
O14 0.052(3) 0.040(3) 0.065(3) -0.022(3) 0.028(3) -0.009(2)
O15 0.052(3) 0.060(3) 0.077(4) 0.033(3) -0.022(3) -0.008(3)
O16 0.032(3) 0.067(3) 0.048(3) -0.034(3) 0.004(2) -0.006(2)
C1 0.044(4) 0.041(4) 0.046(4) 0.008(3) 0.014(3) 0.000(3)
C2 0.064(5) 0.037(4) 0.038(4) 0.003(3) 0.020(4) 0.007(4)
C3 0.097(7) 0.065(5) 0.058(5) -0.002(4) 0.038(5) 0.019(5)
C4 0.122(8) 0.050(5) 0.062(5) 0.021(4) 0.053(6) 0.027(5)
C5 0.091(8) 0.124(9) 0.049(6) -0.030(6) 0.003(5) 0.026(6)
C6 0.091(7) 0.072(6) 0.050(5) -0.014(4) -0.002(5) -0.031(5)
C7 0.050(5) 0.041(4) 0.046(4) -0.004(3) -0.003(3) -0.009(3)
C8 0.081(7) 0.064(6) 0.171(12) -0.035(7) -0.047(8) 0.001(5)
C9 0.099(8) 0.096(8) 0.060(6) -0.009(5) 0.009(5) -0.012(6)
C10 0.107(8) 0.080(7) 0.070(6) -0.020(5) -0.015(6) -0.034(6)
C11 0.067(6) 0.080(6) 0.048(5) 0.012(5) 0.003(4) 0.013(5)
C12 0.045(4) 0.060(5) 0.038(4) 0.000(4) 0.003(3) 0.027(4)
C13 0.058(5) 0.101(7) 0.047(5) -0.001(5) 0.012(4) 0.028(5)
C14 0.074(7) 0.154(11) 0.075(7) 0.013(7) 0.005(6) 0.060(7)
C15 0.125(9) 0.065(6) 0.107(8) 0.037(6) -0.003(8) 0.022(6)
C16 0.046(5) 0.064(5) 0.062(5) 0.028(4) 0.013(4) -0.001(4)
C17 0.037(4) 0.059(5) 0.046(4) 0.018(4) -0.004(3) 0.000(3)
C18 0.053(5) 0.077(6) 0.067(6) 0.033(5) 0.007(4) -0.002(4)
C19 0.037(4) 0.061(5) 0.085(6) 0.030(5) 0.000(4) 0.007(4)
C20 0.088(7) 0.057(5) 0.070(6) 0.011(5) 0.006(5) -0.013(5)
C21 0.217(15) 0.148(11) 0.033(5) -0.009(6) 0.019(7) -0.136(11)
C22 0.065(5) 0.037(4) 0.045(4) -0.005(3) 0.020(4) -0.019(4)
C23 0.089(9) 0.137(10) 0.108(9) -0.005(8) 0.037(7) -0.023(7)
C24 0.180(12) 0.105(8) 0.053(6) 0.009(6) 0.005(7) -0.095(9)
C25 0.065(5) 0.044(4) 0.038(4) -0.003(3) 0.002(4) -0.021(4)
C26 0.068(6) 0.041(4) 0.077(6) -0.004(4) 0.026(5) 0.002(4)
C27 0.044(4) 0.028(3) 0.050(4) -0.003(3) 0.011(3) 0.000(3)
C28 0.066(6) 0.050(5) 0.107(7) -0.023(5) 0.045(6) -0.013(4)
C29 0.065(5) 0.037(4) 0.095(7) -0.006(4) 0.029(5) -0.010(4)
C30 0.097(8) 0.087(7) 0.060(6) -0.007(5) -0.001(5) 0.036(6)
C31 0.083(6) 0.066(6) 0.049(5) 0.002(4) 0.004(4) -0.014(5)
C32 0.045(4) 0.035(4) 0.050(4) -0.006(3) -0.005(3) -0.006(3)
C33 0.077(7) 0.081(6) 0.096(7) -0.022(6) -0.004(6) -0.013(5)
C34 0.046(5) 0.049(5) 0.079(6) 0.020(4) -0.009(4) -0.005(4)
C35 0.054(5) 0.083(6) 0.102(8) 0.017(6) -0.024(5) -0.011(5)
C36 0.043(5) 0.155(11) 0.112(9) -0.081(8) -0.003(5) -0.004(6)
C37 0.040(4) 0.054(5) 0.053(5) -0.022(4) 0.005(4) -0.005(3)
C38 0.060(7) 0.158(12) 0.189(14) -0.125(11) -0.023(8) 0.006(7)
C39 0.160(12) 0.089(8) 0.107(9) -0.018(7) -0.031(9) -0.004(8)
C40 0.043(5) 0.087(6) 0.071(6) -0.040(5) 0.003(4) 0.005(4)

loop_
_atom_type_symbol
_atom_type_description
_atom_type_scat_dispersion_real
_atom_type_scat_dispersion_imag
_atom_type_scat_source
Sn Sn -0.6537 1.4246 'International Tables Vol C Tables 4.2.6.8 and 6.1.1.4'
O O 0.0106 0.0060 'International Tables Vol C Tables 4.2.6.8 and 6.1.1.4'
C C 0.0033 0.0016 'International Tables Vol C Tables 4.2.6.8 and 6.1.1.4'
H H 0.0000 0.0000 'International Tables Vol C Tables 4.2.6.8 and 6.1.1.4'

loop_
_geom_angle_atom_site_label_1
_geom_angle_atom_site_label_2
_geom_angle_atom_site_label_3
_geom_angle
_geom_angle_site_symmetry_1
_geom_angle_site_symmetry_3
_geom_angle_publ_flag
O1 Sn1 O2 91.62(16) . . ?
O1 Sn1 O5 81.87(16) . . ?
O2 Sn1 O5 78.54(15) . . ?
O3 Sn2 O4 92.02(16) . . ?
O3 Sn2 O6 83.14(19) . . ?
O4 Sn2 O6 76.24(19) . . ?
O4 Sn3 O1 91.65(17) . . ?
O4 Sn3 O7 83.10(18) . . ?
O1 Sn3 O7 78.07(17) . . ?
O1 Sn4 O3 93.02(16) . . ?
O1 Sn4 O8 79.96(16) . . ?
O3 Sn4 O8 74.55(16) . . ?
O1 Sn4 O7 73.86(16) . . ?
O3 Sn4 O7 78.95(17) . . ?
O8 Sn4 O7 141.38(15) . . ?
O4 Sn5 O2 93.25(16) . . ?
O4 Sn5 O6 73.18(17) . . ?
O2 Sn5 O6 80.84(18) . . ?
O4 Sn5 O5 78.99(15) . . ?
O2 Sn5 O5 74.60(15) . . ?
O6 Sn5 O5 141.46(16) . . ?
O2 Sn6 O3 91.87(16) . . ?
O2 Sn6 O8 82.07(16) . . ?
O3 Sn6 O8 78.11(17) . . ?
O11 Sn7 O9 92.99(16) . . ?
O11 Sn7 O13 80.59(17) . . ?
O9 Sn7 O13 78.00(16) . . ?
O9 Sn8 O10 92.98(16) . . ?
O9 Sn8 O14 79.09(16) . . ?
O10 Sn8 O14 75.27(18) . . ?
O9 Sn8 O13 73.20(15) . . ?
O10 Sn8 O13 75.84(16) . . ?
O14 Sn8 O13 138.40(15) . . ?
O10 Sn9 O11 93.23(16) . . ?
O10 Sn9 O15 81.85(19) . . ?
O11 Sn9 O15 76.26(18) . . ?
O11 Sn10 O12 93.10(16) . . ?
O11 Sn10 O15 73.47(17) . . ?
O12 Sn10 O15 79.96(19) . . ?
O11 Sn10 O16 77.36(16) . . ?
O12 Sn10 O16 73.79(16) . . ?
O15 Sn10 O16 139.23(17) . . ?
O9 Sn11 O12 92.07(16) . . ?
O9 Sn11 O16 80.84(17) . . ?
O12 Sn11 O16 78.24(17) . . ?
O10 Sn12 O12 92.00(16) . . ?
O10 Sn12 O14 77.85(17) . . ?
O12 Sn12 O14 80.02(17) . . ?
Sn1 O1 Sn3 118.5(2) . . ?
Sn1 O1 Sn4 120.62(19) . . ?
Sn3 O1 Sn4 110.40(19) . . ?
Sn6 O2 Sn1 119.05(19) . . ?
Sn6 O2 Sn5 120.5(2) . . ?
Sn1 O2 Sn5 109.76(19) . . ?
Sn2 O3 Sn6 118.7(2) . . ?
Sn2 O3 Sn4 120.8(2) . . ?
Sn6 O3 Sn4 109.5(2) . . ?
Sn3 O4 Sn2 116.8(2) . . ?
Sn3 O4 Sn5 121.3(2) . . ?
Sn2 O4 Sn5 111.1(2) . . ?
C1 O5 Sn1 118.7(4) . . ?
C1 O5 Sn5 115.0(4) . . ?
Sn1 O5 Sn5 96.90(16) . . ?
C6 O6 Sn2 115.3(5) . . ?
C6 O6 Sn5 115.2(5) . . ?
Sn2 O6 Sn5 98.9(2) . . ?
C11 O7 Sn3 117.4(4) . . ?
C11 O7 Sn4 112.1(4) . . ?
Sn3 O7 Sn4 97.37(17) . . ?
C16 O8 Sn6 114.6(4) . . ?
C16 O8 Sn4 112.3(4) . . ?
Sn6 O8 Sn4 97.55(17) . . ?
Sn11 O9 Sn8 119.4(2) . . ?
Sn11 O9 Sn7 116.79(19) . . ?
Sn8 O9 Sn7 112.93(19) . . ?
Sn9 O10 Sn12 118.4(2) . . ?
Sn9 O10 Sn8 120.3(2) . . ?
Sn12 O10 Sn8 110.2(2) . . ?
Sn7 O11 Sn9 115.54(19) . . ?
Sn7 O11 Sn10 120.7(2) . . ?
Sn9 O11 Sn10 112.0(2) . . ?
Sn11 O12 Sn12 118.2(2) . . ?
Sn11 O12 Sn10 111.63(19) . . ?
Sn12 O12 Sn10 119.8(2) . . ?
C21 O13 Sn7 115.6(4) . . ?
C21 O13 Sn8 116.0(7) . . ?
Sn7 O13 Sn8 95.73(16) . . ?
C26 O14 Sn12 115.7(5) . . ?
C26 O14 Sn8 116.1(4) . . ?
Sn12 O14 Sn8 96.54(18) . . ?
C31 O15 Sn9 115.0(4) . . ?
C31 O15 Sn10 111.3(5) . . ?
Sn9 O15 Sn10 97.70(19) . . ?
C36 O16 Sn11 116.7(4) . . ?
C36 O16 Sn10 111.8(6) . . ?
Sn11 O16 Sn10 96.23(17) . . ?
O5 C1 C2 114.4(6) . . ?
C5 C2 C1 111.6(7) . . ?
C5 C2 C4 112.3(8) . . ?
C1 C2 C4 109.5(6) . . ?
C5 C2 C3 109.8(7) . . ?
C1 C2 C3 106.1(6) . . ?
C4 C2 C3 107.3(6) . . ?
O6 C6 C7 113.7(7) . . ?
C6 C7 C10 108.5(7) . . ?
C6 C7 C8 111.2(8) . . ?
C10 C7 C8 111.1(7) . . ?
C6 C7 C9 108.0(7) . . ?
C10 C7 C9 106.5(7) . . ?
C8 C7 C9 111.4(8) . . ?
O7 C11 C12 112.9(7) . . ?
C11 C12 C15 110.9(7) . . ?
C11 C12 C13 110.8(7) . . ?
C15 C12 C13 109.1(8) . . ?
C11 C12 C14 108.8(7) . . ?
C15 C12 C14 107.4(8) . . ?
C13 C12 C14 109.8(7) . . ?
O8 C16 C17 113.8(6) . . ?
C19 C17 C20 110.4(7) . . ?
C19 C17 C16 110.4(6) . . ?
C20 C17 C16 109.5(7) . . ?
C19 C17 C18 110.8(6) . . ?
C20 C17 C18 107.9(7) . . ?
C16 C17 C18 107.7(7) . . ?
C22 C21 O13 122.1(9) . . ?
C21 C22 C24 118.2(8) . . ?
C21 C22 C25 115.1(7) . . ?
C24 C22 C25 112.3(7) . . ?
C21 C22 C23 102.6(9) . . ?
C24 C22 C23 102.4(8) . . ?
C25 C22 C23 103.7(7) . . ?
O14 C26 C27 116.3(7) . . ?
C26 C27 C29 112.3(6) . . ?
C26 C27 C28 110.2(6) . . ?
C29 C27 C28 110.3(6) . . ?
C26 C27 C30 108.8(7) . . ?
C29 C27 C30 108.0(7) . . ?
C28 C27 C30 107.1(7) . . ?
C32 C31 O15 109.7(7) . . ?
C31 C32 C34 110.4(7) . . ?
C31 C32 C35 108.6(7) . . ?
C34 C32 C35 108.4(6) . . ?
C31 C32 C33 112.4(7) . . ?
C34 C32 C33 109.0(7) . . ?
C35 C32 C33 107.9(7) . . ?
C37 C36 O16 116.4(9) . . ?
C36 C37 C40 112.8(7) . . ?
C36 C37 C38 112.3(9) . . ?
C40 C37 C38 112.3(7) . . ?
C36 C37 C39 108.7(8) . . ?
C40 C37 C39 107.2(8) . . ?
C38 C37 C39 102.9(9) . . ?

loop_
_geom_bond_atom_site_label_1
_geom_bond_atom_site_label_2
_geom_bond_distance
_geom_bond_site_symmetry_2
_geom_bond_publ_flag
Sn1 O1 2.067(4) . ?
Sn1 O2 2.076(4) . ?
Sn1 O5 2.206(4) . ?
Sn2 O3 2.071(4) . ?
Sn2 O4 2.081(4) . ?
Sn2 O6 2.192(5) . ?
Sn3 O4 2.075(4) . ?
Sn3 O1 2.082(4) . ?
Sn3 O7 2.195(5) . ?
Sn4 O1 2.099(4) . ?
Sn4 O3 2.102(5) . ?
Sn4 O8 2.346(4) . ?
Sn4 O7 2.373(5) . ?
Sn5 O4 2.086(5) . ?
Sn5 O2 2.103(4) . ?
Sn5 O6 2.329(5) . ?
Sn5 O5 2.360(4) . ?
Sn6 O2 2.067(4) . ?
Sn6 O3 2.086(4) . ?
Sn6 O8 2.199(5) . ?
Sn7 O11 2.063(4) . ?
Sn7 O9 2.088(4) . ?
Sn7 O13 2.227(4) . ?
Sn8 O9 2.078(4) . ?
Sn8 O10 2.105(5) . ?
Sn8 O14 2.344(5) . ?
Sn8 O13 2.452(5) . ?
Sn9 O10 2.065(5) . ?
Sn9 O11 2.086(4) . ?
Sn9 O15 2.235(5) . ?
Sn10 O11 2.090(4) . ?
Sn10 O12 2.091(4) . ?
Sn10 O15 2.361(6) . ?
Sn10 O16 2.410(5) . ?
Sn11 O9 2.072(4) . ?
Sn11 O12 2.078(4) . ?
Sn11 O16 2.220(4) . ?
Sn12 O10 2.077(4) . ?
Sn12 O12 2.079(4) . ?
Sn12 O14 2.252(5) . ?
O5 C1 1.424(8) . ?
O6 C6 1.472(9) . ?
O7 C11 1.464(9) . ?
O8 C16 1.448(8) . ?
O13 C21 1.412(10) . ?
O14 C26 1.448(9) . ?
O15 C31 1.519(10) . ?
O16 C36 1.451(10) . ?
C1 C2 1.509(10) . ?
C2 C5 1.485(12) . ?
C2 C4 1.524(10) . ?
C2 C3 1.570(10) . ?
C6 C7 1.474(11) . ?
C7 C10 1.515(10) . ?
C7 C8 1.522(12) . ?
C7 C9 1.540(12) . ?
C11 C12 1.485(11) . ?
C12 C15 1.504(12) . ?
C12 C13 1.538(10) . ?
C12 C14 1.537(12) . ?
C16 C17 1.522(10) . ?
C17 C19 1.510(10) . ?
C17 C20 1.511(11) . ?
C17 C18 1.522(10) . ?
C21 C22 1.398(12) . ?
C22 C24 1.454(11) . ?
C22 C25 1.519(10) . ?
C22 C23 1.605(13) . ?
C26 C27 1.471(10) . ?
C27 C29 1.500(9) . ?
C27 C28 1.517(10) . ?
C27 C30 1.522(12) . ?
C31 C32 1.467(10) . ?
C32 C34 1.534(10) . ?
C32 C35 1.543(11) . ?
C32 C33 1.551(11) . ?
C36 C37 1.449(12) . ?
C37 C40 1.486(10) . ?
C37 C38 1.485(11) . ?
C37 C39 1.554(13) . ?
